data_4319148
loop_
_publ_author_name
'Gabriele Wagner'
'Matti Haukka'
'Jo\~ao J. R. Fra\'usto da Silva'
'Armando J. L. Pombeiro'
'Vadim Yu. Kukushkin'

_publ_section_title
;
 [2 + 3] Cycloaddition of Nitrones to Platinum-Bound Organonitriles:
 Effect of Metal Oxidation State and of Nitrile Substituent
;
_journal_name_full 'Inorganic Chemistry'
_journal_page_first 264
_journal_page_last 271
_journal_paper_doi 10.1021/ic000477b
_journal_volume 40
_journal_year 2001
_chemical_formula_sum 'C32 H32 Cl2 N4 O2 Pt'
_chemical_formula_weight 770.61
_chemical_name_systematic
;
 ?
;
_space_group_IT_number 2
_symmetry_cell_setting triclinic
_symmetry_space_group_name_Hall '-P 1'
_symmetry_space_group_name_H-M 'P -1'
_atom_sites_solution_hydrogens geom
_atom_sites_solution_primary direct
_atom_sites_solution_secondary difmap
_audit_creation_method SHELXL-97
_cell_angle_alpha 73.11(3)
_cell_angle_beta 78.30(3)
_cell_angle_gamma 88.88(3)
_cell_formula_units_Z 2
_cell_length_a 10.664(2)
_cell_length_b 10.879(2)
_cell_length_c 14.388(3)
_cell_measurement_reflns_used 24
_cell_measurement_temperature 293(2)
_cell_measurement_theta_max 13
_cell_measurement_theta_min 11
_cell_volume 1562.6(6)
_computing_structure_refinement 'SHELXL-97 (Sheldrick, 1997)'
_computing_structure_solution 'SHELXS-97 (Sheldrick, 1990)'
_diffrn_ambient_temperature 293(2)
_diffrn_measured_fraction_theta_full 0.573
_diffrn_measured_fraction_theta_max 0.573
_diffrn_measurement_device_type CAD-4
_diffrn_measurement_method theta/2theta
_diffrn_radiation_monochromator Nb-filter
_diffrn_radiation_source 'fine-focus sealed tube'
_diffrn_radiation_type MoK\a
_diffrn_radiation_wavelength 0.71073
_diffrn_reflns_av_R_equivalents 0.0396
_diffrn_reflns_av_sigmaI/netI 0.0273
_diffrn_reflns_limit_h_max 13
_diffrn_reflns_limit_h_min -13
_diffrn_reflns_limit_k_max 12
_diffrn_reflns_limit_k_min 0
_diffrn_reflns_limit_l_max 17
_diffrn_reflns_limit_l_min -16
_diffrn_reflns_number 3727
_diffrn_reflns_theta_full 25.97
_diffrn_reflns_theta_max 25.97
_diffrn_reflns_theta_min 1.95
_diffrn_standards_decay_% .5
_diffrn_standards_interval_time 60
_diffrn_standards_number 3
_exptl_absorpt_coefficient_mu 4.696
_exptl_absorpt_correction_T_max 0.480
_exptl_absorpt_correction_T_min 0.291
_exptl_absorpt_correction_type numeric
_exptl_crystal_colour yellow
_exptl_crystal_density_diffrn 1.638
_exptl_crystal_density_method 'not measured'
_exptl_crystal_description prism
_exptl_crystal_F_000 760
_exptl_crystal_size_max 0.28
_exptl_crystal_size_mid 0.22
_exptl_crystal_size_min 0.16
_refine_diff_density_max 2.900
_refine_diff_density_min -2.356
_refine_diff_density_rms 0.189
_refine_ls_extinction_method none
_refine_ls_goodness_of_fit_ref 1.076
_refine_ls_hydrogen_treatment mixed
_refine_ls_matrix_type full
_refine_ls_number_parameters 354
_refine_ls_number_reflns 3507
_refine_ls_number_restraints 0
_refine_ls_restrained_S_all 1.076
_refine_ls_R_factor_all 0.0511
_refine_ls_R_factor_gt 0.0511
_refine_ls_shift/su_max 0.040
_refine_ls_shift/su_mean 0.004
_refine_ls_structure_factor_coef Fsqd
_refine_ls_weighting_details 'w=1/[\s^2^(Fo^2^)+(0.1099P)^2^+0.0000P] where P=(Fo^2^+2Fc^2^)/3'
_refine_ls_weighting_scheme calc
_refine_ls_wR_factor_gt 0.1208
_refine_ls_wR_factor_ref 0.1208
_reflns_number_gt 3507
_reflns_number_total 3507
_reflns_threshold_expression >2sigma(I)
_cod_data_source_file ic000477b_4.cif
_cod_data_source_block vk13=compound5a
_cod_depositor_comments
;
The following automatic conversions were performed:

'_symmetry_cell_setting' value 'Triclinic' changed to 'triclinic'
according to the built-in table from CIF Core dictionary named
'cif_core.dic' version 2.4.1 from 2010-06-29.

Automatic conversion script
Id: cif_fix_values 1646 2011-03-28 12:23:43Z adriana 

The following automatic conversions were performed:

'_refine_ls_weighting_scheme' value 'calc
w=1/[\s^2^(Fo^2^)+(0.1099P)^2^+0.0000P] where P=(Fo^2^+2Fc^2^)/3' was
changed to 'calc'. New tag '_refine_ls_weighting_details' was
created. The value of the new tag was set to
'w=1/[\s^2^(Fo^2^)+(0.1099P)^2^+0.0000P] where P=(Fo^2^+2Fc^2^)/3'.

Automatic conversion script
Id: cif_fix_values 3143 2015-03-26 13:38:13Z robertas 
;
_cod_original_cell_volume 1562.6(5)
_cod_database_code 4319148

loop_
_symmetry_equiv_pos_as_xyz
'x, y, z'
'-x, -y, -z'

loop_
_atom_site_label
_atom_site_type_symbol
_atom_site_fract_x
_atom_site_fract_y
_atom_site_fract_z
_atom_site_U_iso_or_equiv
_atom_site_adp_type
_atom_site_occupancy
_atom_site_calc_flag
_atom_site_refinement_flags
_atom_site_disorder_assembly
_atom_site_disorder_group
Pt Pt 0.24139(4) 0.25297(4) 0.46433(3) 0.04427(16) Uani 1 d . . .
Cl1 Cl 0.2384(3) 0.4702(3) 0.4380(3) 0.0746(8) Uani 1 d . . .
Cl2 Cl 0.2428(3) 0.0340(3) 0.4940(2) 0.0610(7) Uani 1 d . . .
O1 O -0.1353(7) 0.2064(8) 0.6200(6) 0.0584(19) Uani 1 d . . .
O2 O 0.6162(7) 0.2810(10) 0.3072(7) 0.076(2) Uani 1 d . . .
N1 N 0.0737(8) 0.2290(9) 0.5606(6) 0.051(2) Uani 1 d . . .
N2 N -0.0747(8) 0.1363(9) 0.7054(6) 0.056(2) Uani 1 d . . .
N3 N 0.4077(8) 0.2694(9) 0.3681(6) 0.050(2) Uani 1 d . . .
N4 N 0.5612(9) 0.2078(10) 0.2524(7) 0.063(2) Uani 1 d . . .
C1 C 0.0604(11) 0.1819(12) 0.6677(8) 0.052(3) Uani 1 d . . .
C2 C -0.0403(10) 0.2443(10) 0.5413(8) 0.048(2) Uani 1 d . . .
C3 C -0.0715(12) 0.2995(12) 0.4432(9) 0.065(3) Uani 1 d . . .
C4 C -0.0950(13) 0.0005(12) 0.7159(10) 0.063(3) Uani 1 d . . .
C5 C -0.0510(9) -0.0770(9) 0.8058(5) 0.066(3) Uani 1 d G . .
C6 C 0.0452(10) -0.1634(10) 0.7970(7) 0.096(5) Uani 1 d G . .
H6 H 0.0816 -0.1725 0.7350 0.14(7) Uiso 1 calc R . .
C7 C 0.0872(11) -0.2362(10) 0.8808(9) 0.121(7) Uani 1 d G . .
H7 H 0.1516 -0.2941 0.8749 0.11(5) Uiso 1 calc R . .
C8 C 0.0329(13) -0.2226(12) 0.9735(7) 0.113(6) Uani 1 d G . .
H8 H 0.0610 -0.2714 1.0296 0.14(7) Uiso 1 calc R . .
C9 C -0.0633(13) -0.1362(13) 0.9823(5) 0.130(8) Uani 1 d G . .
H9 H -0.0996 -0.1271 1.0443 0.15(8) Uiso 1 calc R . .
C10 C -0.1053(10) -0.0634(11) 0.8985(7) 0.102(5) Uani 1 d G . .
H10 H -0.1696 -0.0055 0.9044 0.15(8) Uiso 1 calc R . .
C11 C 0.0983(5) 0.2808(6) 0.7108(4) 0.053(3) Uani 1 d G . .
C12 C 0.2242(6) 0.2887(6) 0.7217(3) 0.083(4) Uani 1 d G . .
H12 H 0.2832 0.2318 0.7031 0.05(3) Uiso 1 calc R . .
C13 C 0.2618(6) 0.3818(8) 0.7605(4) 0.113(7) Uani 1 d G . .
H13 H 0.3460 0.3871 0.7678 0.12(6) Uiso 1 calc R . .
C14 C 0.1736(8) 0.4669(7) 0.7883(4) 0.104(6) Uani 1 d G . .
H14 H 0.1987 0.5292 0.8142 0.13(7) Uiso 1 calc R . .
C15 C 0.0477(7) 0.4590(7) 0.7773(4) 0.088(5) Uani 1 d G . .
H15 H -0.0113 0.5160 0.7959 0.10(5) Uiso 1 calc R . .
C16 C 0.0101(6) 0.3659(7) 0.7386(4) 0.074(4) Uani 1 d G . .
H16 H -0.0741 0.3606 0.7312 0.06(4) Uiso 1 calc R . .
C17 C 0.4229(6) 0.2283(8) 0.2771(4) 0.048(2) Uani 1 d R . .
C18 C 0.5181(5) 0.2990(7) 0.3765(4) 0.063(3) Uani 1 d R . .
C19 C 0.5545(5) 0.3484(8) 0.4537(5) 0.085(4) Uani 1 d R . .
C20 C 0.5909(8) 0.0726(8) 0.2977(5) 0.086(5) Uani 1 d R . .
C21 C 0.5518(9) -0.0108(9) 0.2410(7) 0.079(4) Uani 1 d G . .
C22 C 0.6202(9) 0.0036(11) 0.1451(8) 0.097(5) Uani 1 d G . .
H22 H 0.6875 0.0647 0.1173 0.11(5) Uiso 1 calc R . .
C23 C 0.5878(12) -0.0732(14) 0.0907(7) 0.126(7) Uani 1 d G . .
H23 H 0.6335 -0.0636 0.0265 0.4(2) Uiso 1 calc R . .
C24 C 0.4871(12) -0.1644(13) 0.1322(10) 0.132(8) Uani 1 d G . .
H24 H 0.4654 -0.2158 0.0958 0.10(5) Uiso 1 calc R . .
C25 C 0.4188(10) -0.1788(10) 0.2281(10) 0.113(6) Uani 1 d G . .
H25 H 0.3514 -0.2399 0.2559 0.11(6) Uiso 1 calc R . .
C26 C 0.4511(9) -0.1020(10) 0.2825(7) 0.091(4) Uani 1 d G . .
H26 H 0.4054 -0.1116 0.3467 0.15(7) Uiso 1 calc R . .
C27 C 0.3798(9) 0.3258(7) 0.1936(5) 0.057(3) Uani 1 d G . .
C28 C 0.3589(11) 0.4531(8) 0.1909(6) 0.084(4) Uani 1 d G . .
H28 H 0.3703 0.4819 0.2437 0.12(6) Uiso 1 calc R . .
C29 C 0.3210(12) 0.5375(7) 0.1095(8) 0.116(6) Uani 1 d G . .
H29 H 0.3070 0.6227 0.1077 0.13(6) Uiso 1 calc R . .
C30 C 0.3040(13) 0.4945(10) 0.0307(7) 0.115(7) Uani 1 d G . .
H30 H 0.2786 0.5509 -0.0238 0.4(2) Uiso 1 calc R . .
C31 C 0.3249(14) 0.3671(11) 0.0334(7) 0.131(8) Uani 1 d G . .
H31 H 0.3135 0.3383 -0.0194 0.12(6) Uiso 1 calc R . .
C32 C 0.3628(12) 0.2828(8) 0.1148(7) 0.099(5) Uani 1 d G . .
H32 H 0.3768 0.1975 0.1166 0.12(6) Uiso 1 calc R . .
H1 H 0.096(7) 0.122(8) 0.683(5) 0.004(18) Uiso 1 d . . .
H41 H -0.061(12) -0.010(12) 0.656(10) 0.07(4) Uiso 1 d . . .
H42 H -0.186(10) -0.028(9) 0.739(7) 0.04(3) Uiso 1 d . . .
H17 H 0.375(10) 0.133(11) 0.305(8) 0.05(3) Uiso 1 d . . .
H201 H 0.523(11) 0.027(11) 0.375(9) 0.06(3) Uiso 1 d . . .
H202 H 0.653(14) 0.061(14) 0.312(11) 0.09(5) Uiso 1 d . . .
H3A H 0.0225 0.2769 0.4019 0.120 Uiso 1 d . . .
H3B H -0.1325 0.2545 0.4293 0.120 Uiso 1 d . . .
H3C H -0.1215 0.3843 0.4349 0.120 Uiso 1 d . . .
H191 H 0.5971 0.2912 0.5015 0.120 Uiso 1 d . . .
H192 H 0.4704 0.3799 0.4785 0.120 Uiso 1 d . . .
H193 H 0.5916 0.4133 0.4195 0.120 Uiso 1 d . . .

loop_
_atom_site_aniso_label
_atom_site_aniso_U_11
_atom_site_aniso_U_22
_atom_site_aniso_U_33
_atom_site_aniso_U_23
_atom_site_aniso_U_13
_atom_site_aniso_U_12
Pt 0.0480(2) 0.0501(3) 0.0342(2) -0.01063(14) -0.00954(14) 0.00105(15)
Cl1 0.085(2) 0.0568(17) 0.078(2) -0.0222(15) -0.0059(16) -0.0012(15)
Cl2 0.0706(17) 0.0555(16) 0.0539(15) -0.0128(12) -0.0109(13) 0.0018(13)
O1 0.048(4) 0.064(5) 0.052(4) -0.002(4) -0.006(3) 0.006(3)
O2 0.050(4) 0.100(7) 0.077(6) -0.029(5) -0.006(4) -0.010(4)
N1 0.052(5) 0.065(6) 0.030(4) -0.011(4) 0.002(3) -0.003(4)
N2 0.058(5) 0.062(6) 0.041(5) -0.002(4) -0.012(4) 0.005(4)
N3 0.046(5) 0.063(6) 0.042(5) -0.020(4) 0.000(4) -0.007(4)
N4 0.054(5) 0.073(6) 0.058(6) -0.017(5) -0.006(4) 0.007(5)
C1 0.059(7) 0.046(6) 0.044(6) -0.003(5) -0.008(5) 0.009(5)
C2 0.046(5) 0.047(6) 0.049(6) -0.010(5) -0.012(5) 0.008(4)
C3 0.069(7) 0.074(8) 0.054(7) -0.014(6) -0.025(6) 0.012(6)
C4 0.067(8) 0.058(7) 0.055(7) -0.001(6) -0.013(6) -0.005(6)
C5 0.080(8) 0.058(7) 0.049(6) 0.000(5) -0.008(6) -0.021(6)
C6 0.136(14) 0.085(10) 0.074(10) -0.021(8) -0.045(10) 0.023(10)
C7 0.163(18) 0.088(12) 0.115(16) -0.011(11) -0.067(14) 0.049(12)
C8 0.127(15) 0.115(15) 0.075(11) 0.018(10) -0.036(11) -0.008(12)
C9 0.152(18) 0.161(19) 0.045(9) 0.003(10) 0.004(10) 0.009(15)
C10 0.106(12) 0.128(14) 0.051(8) -0.012(8) 0.010(8) 0.004(11)
C11 0.067(7) 0.053(6) 0.031(5) -0.002(4) -0.008(5) -0.003(5)
C12 0.096(10) 0.080(9) 0.074(9) -0.007(7) -0.042(8) -0.009(9)
C13 0.126(15) 0.142(17) 0.070(10) -0.013(10) -0.040(10) -0.055(13)
C14 0.166(19) 0.093(12) 0.050(8) -0.018(8) -0.019(10) -0.033(12)
C15 0.136(14) 0.064(8) 0.059(8) -0.019(7) -0.008(8) -0.008(9)
C16 0.099(10) 0.071(8) 0.050(7) -0.010(6) -0.021(7) 0.004(7)
C17 0.048(5) 0.061(7) 0.037(5) -0.018(5) -0.006(4) 0.006(5)
C18 0.047(6) 0.086(9) 0.054(6) -0.020(6) -0.001(5) -0.008(6)
C19 0.076(9) 0.111(12) 0.077(9) -0.028(8) -0.031(7) -0.017(8)
C20 0.079(10) 0.096(11) 0.081(10) -0.020(8) -0.023(8) 0.025(9)
C21 0.076(9) 0.073(9) 0.080(9) -0.022(7) -0.004(7) 0.034(7)
C22 0.087(10) 0.104(12) 0.095(11) -0.042(10) 0.012(9) 0.002(9)
C23 0.103(13) 0.142(17) 0.133(17) -0.074(14) 0.025(12) -0.011(12)
C24 0.113(15) 0.147(19) 0.16(2) -0.098(17) -0.011(14) 0.025(14)
C25 0.090(12) 0.105(13) 0.146(17) -0.067(13) 0.012(11) 0.003(10)
C26 0.077(9) 0.091(11) 0.093(11) -0.024(9) 0.004(8) 0.021(8)
C27 0.059(6) 0.067(8) 0.044(6) -0.015(5) -0.014(5) 0.006(5)
C28 0.119(12) 0.076(10) 0.061(8) -0.016(7) -0.035(8) 0.017(8)
C29 0.157(18) 0.086(12) 0.101(13) -0.004(10) -0.055(12) 0.031(11)
C30 0.169(18) 0.119(15) 0.068(10) -0.025(10) -0.057(11) 0.041(13)
C31 0.22(2) 0.133(17) 0.082(12) -0.053(12) -0.088(14) 0.079(16)
C32 0.161(16) 0.095(11) 0.051(8) -0.028(8) -0.039(9) 0.030(11)

loop_
_atom_type_symbol
_atom_type_description
_atom_type_scat_dispersion_real
_atom_type_scat_dispersion_imag
_atom_type_scat_source
C C 0.0033 0.0016 'International Tables Vol C Tables 4.2.6.8 and 6.1.1.4'
H H 0.0000 0.0000 'International Tables Vol C Tables 4.2.6.8 and 6.1.1.4'
N N 0.0061 0.0033 'International Tables Vol C Tables 4.2.6.8 and 6.1.1.4'
O O 0.0106 0.0060 'International Tables Vol C Tables 4.2.6.8 and 6.1.1.4'
Cl Cl 0.1484 0.1585 'International Tables Vol C Tables 4.2.6.8 and 6.1.1.4'
Pt Pt -1.7033 8.3905 'International Tables Vol C Tables 4.2.6.8 and 6.1.1.4'

loop_
_geom_angle_atom_site_label_1
_geom_angle_atom_site_label_2
_geom_angle_atom_site_label_3
_geom_angle
_geom_angle_site_symmetry_1
_geom_angle_site_symmetry_3
_geom_angle_publ_flag
N3 Pt N1 177.6(4) . . ?
N3 Pt Cl1 91.6(3) . . ?
N1 Pt Cl1 90.7(3) . . ?
N3 Pt Cl2 89.3(3) . . ?
N1 Pt Cl2 88.4(3) . . ?
Cl1 Pt Cl2 178.90(11) . . ?
C2 O1 N2 106.2(7) . . ?
C18 O2 N4 105.9(7) . . ?
C2 N1 C1 108.1(9) . . ?
C2 N1 Pt 127.9(7) . . ?
C1 N1 Pt 123.9(7) . . ?
C4 N2 C1 113.3(10) . . ?
C4 N2 O1 104.9(8) . . ?
C1 N2 O1 101.9(7) . . ?
C18 N3 C17 107.7(6) . . ?
C18 N3 Pt 128.9(6) . . ?
C17 N3 Pt 122.9(6) . . ?
C17 N4 O2 103.0(7) . . ?
C17 N4 C20 111.5(8) . . ?
O2 N4 C20 104.3(8) . . ?
N1 C1 N2 104.6(9) . . ?
N1 C1 C11 112.8(9) . . ?
N2 C1 C11 113.4(9) . . ?
N1 C2 O1 114.7(9) . . ?
N1 C2 C3 126.5(10) . . ?
O1 C2 C3 118.8(9) . . ?
N2 C4 C5 108.7(10) . . ?
C6 C5 C10 120.0 . . ?
C6 C5 C4 119.6(9) . . ?
C10 C5 C4 120.4(9) . . ?
C7 C6 C5 120.0 . . ?
C6 C7 C8 120.0 . . ?
C9 C8 C7 120.0 . . ?
C8 C9 C10 120.0 . . ?
C9 C10 C5 120.0 . . ?
C12 C11 C16 120.0 . . ?
C12 C11 C1 119.2(6) . . ?
C16 C11 C1 120.8(6) . . ?
C13 C12 C11 120.0 . . ?
C12 C13 C14 120.0 . . ?
C13 C14 C15 120.0 . . ?
C16 C15 C14 120.0 . . ?
C15 C16 C11 120.0 . . ?
N4 C17 N3 103.8(6) . . ?
N4 C17 C27 111.6(7) . . ?
N3 C17 C27 113.0(7) . . ?
N3 C18 O2 115.7(7) . . ?
N3 C18 C19 128.8(4) . . ?
O2 C18 C19 115.5(5) . . ?
N4 C20 C21 109.6(8) . . ?
C22 C21 C26 120.0 . . ?
C22 C21 C20 118.3(7) . . ?
C26 C21 C20 121.7(7) . . ?
C23 C22 C21 120.0 . . ?
C22 C23 C24 120.0 . . ?
C25 C24 C23 120.0 . . ?
C24 C25 C26 120.0 . . ?
C25 C26 C21 120.0 . . ?
C28 C27 C32 120.0 . . ?
C28 C27 C17 124.0(6) . . ?
C32 C27 C17 116.0(6) . . ?
C29 C28 C27 120.0 . . ?
C30 C29 C28 120.0 . . ?
C29 C30 C31 120.0 . . ?
C32 C31 C30 120.0 . . ?
C31 C32 C27 120.0 . . ?

loop_
_geom_bond_atom_site_label_1
_geom_bond_atom_site_label_2
_geom_bond_distance
_geom_bond_site_symmetry_2
_geom_bond_publ_flag
Pt N3 1.992(8) . ?
Pt N1 1.997(8) . ?
Pt Cl1 2.283(3) . ?
Pt Cl2 2.296(3) . ?
O1 C2 1.327(13) . ?
O1 N2 1.505(11) . ?
O2 C18 1.345(10) . ?
O2 N4 1.474(13) . ?
N1 C2 1.298(13) . ?
N1 C1 1.454(13) . ?
N2 C4 1.457(16) . ?
N2 C1 1.473(14) . ?
N3 C18 1.264(10) . ?
N3 C17 1.480(10) . ?
N4 C17 1.473(11) . ?
N4 C20 1.483(13) . ?
C1 C11 1.487(14) . ?
C2 C3 1.467(15) . ?
C4 C5 1.484(14) . ?
C5 C6 1.3900 . ?
C5 C10 1.3900 . ?
C6 C7 1.3900 . ?
C7 C8 1.3900 . ?
C8 C9 1.3900 . ?
C9 C10 1.3900 . ?
C11 C12 1.3900 . ?
C11 C16 1.3900 . ?
C12 C13 1.3900 . ?
C13 C14 1.3900 . ?
C14 C15 1.3900 . ?
C15 C16 1.3900 . ?
C17 C27 1.498(9) . ?
C18 C19 1.4852 . ?
C20 C21 1.497(12) . ?
C21 C22 1.3900 . ?
C21 C26 1.3900 . ?
C22 C23 1.3900 . ?
C23 C24 1.3900 . ?
C24 C25 1.3900 . ?
C25 C26 1.3900 . ?
C27 C28 1.3900 . ?
C27 C32 1.3900 . ?
C28 C29 1.3900 . ?
C29 C30 1.3900 . ?
C30 C31 1.3900 . ?
C31 C32 1.3900 . ?
